data_4107466
loop_
_publ_author_name
'Nasser K. Thallaj'
'Juliette Przybilla'
'Richard Welter'
'Dominique Mandon'

_publ_section_title
;
 A Ferrous Center as Reaction Site for Hydration of a Nitrile Group into a
 Carboxamide in Mild Conditions
;
_journal_name_full 'Journal of the American Chemical Society'
_journal_page_first 2414
_journal_page_last 2415
_journal_paper_doi 10.1021/ja710560g
_journal_volume 130
_journal_year 2008
_chemical_formula_moiety 'C19 H19 Cl Fe N5 O, C2 H3 N, Cl'
_chemical_formula_sum 'C21 H22 Cl2 Fe N6 O'
_chemical_formula_weight 501.20
_chemical_name_systematic
; 
 ? 
;
_space_group_IT_number 14
_symmetry_cell_setting monoclinic
_symmetry_space_group_name_Hall '-P 2yn'
_symmetry_space_group_name_H-M 'P 1 21/n 1'
_atom_sites_solution_hydrogens geom
_atom_sites_solution_primary direct
_atom_sites_solution_secondary difmap
_audit_creation_method SHELXL-97
_cell_angle_alpha 90.00
_cell_angle_beta 102.59(5)
_cell_angle_gamma 90.00
_cell_formula_units_Z 4
_cell_length_a 10.5900(3)
_cell_length_b 12.5780(6)
_cell_length_c 17.3670(7)
_cell_measurement_reflns_used 9607
_cell_measurement_temperature 173(2)
_cell_measurement_theta_max 30.034
_cell_measurement_theta_min 0.998
_cell_volume 2257.7(5)
_computing_cell_refinement 'Denzo (Nonius B.V., 1998)'
_computing_data_collection 'Collect (Nonius B.V., 1998)'
_computing_data_reduction 'Denzo (Nonius B.V., 1998)'
_computing_molecular_graphics 'PLATON 98 (Spek, 1998)'
_computing_publication_material 'SHELXL-97 (Sheldrick, 1997)'
_computing_structure_refinement 'SHELXL-97 (Sheldrick, 1997)'
_computing_structure_solution 'SHELXS-97 (Sheldrick, 1997)'
_diffrn_ambient_temperature 173(2)
_diffrn_measured_fraction_theta_full 0.996
_diffrn_measured_fraction_theta_max 0.996
_diffrn_measurement_device_type KappaCCD
_diffrn_measurement_method '\p scans'
_diffrn_radiation_monochromator graphite
_diffrn_radiation_source 'fine-focus sealed tube'
_diffrn_radiation_type MoK\a
_diffrn_radiation_wavelength 0.71073
_diffrn_reflns_av_R_equivalents 0.0471
_diffrn_reflns_av_sigmaI/netI 0.0548
_diffrn_reflns_limit_h_max 14
_diffrn_reflns_limit_h_min -14
_diffrn_reflns_limit_k_max 15
_diffrn_reflns_limit_k_min -17
_diffrn_reflns_limit_l_max 22
_diffrn_reflns_limit_l_min -24
_diffrn_reflns_number 17589
_diffrn_reflns_theta_full 30.01
_diffrn_reflns_theta_max 30.01
_diffrn_reflns_theta_min 2.02
_exptl_absorpt_coefficient_mu 0.930
_exptl_absorpt_correction_type none
_exptl_crystal_colour brown
_exptl_crystal_density_diffrn 1.475
_exptl_crystal_description prism
_exptl_crystal_F_000 1032
_exptl_crystal_size_max 0.10
_exptl_crystal_size_mid 0.08
_exptl_crystal_size_min 0.07
_refine_diff_density_max 1.157
_refine_diff_density_min -0.551
_refine_diff_density_rms 0.073
_refine_ls_extinction_method none
_refine_ls_goodness_of_fit_ref 1.054
_refine_ls_hydrogen_treatment mixed
_refine_ls_matrix_type full
_refine_ls_number_parameters 288
_refine_ls_number_reflns 6555
_refine_ls_number_restraints 0
_refine_ls_restrained_S_all 1.054
_refine_ls_R_factor_all 0.0694
_refine_ls_R_factor_gt 0.0425
_refine_ls_shift/su_max 0.001
_refine_ls_shift/su_mean 0.000
_refine_ls_structure_factor_coef Fsqd
_refine_ls_weighting_details 'calc w=1/[\s^2^(Fo^2^)+(0.0478P)^2^+0.7968P] where P=(Fo^2^+2Fc^2^)/3'
_refine_ls_weighting_scheme calc
_refine_ls_wR_factor_gt 0.1019
_refine_ls_wR_factor_ref 0.1123
_reflns_number_gt 4762
_reflns_number_total 6555
_reflns_threshold_expression >2sigma(I)
_cod_data_source_file ja710560g-file003.cif
_cod_data_source_block L2FeCl2
_cod_database_code 4107466

loop_
_symmetry_equiv_pos_as_xyz
'x, y, z'
'-x+1/2, y+1/2, -z+1/2'
'-x, -y, -z'
'x-1/2, -y-1/2, z-1/2'

loop_
_atom_site_label
_atom_site_type_symbol
_atom_site_fract_x
_atom_site_fract_y
_atom_site_fract_z
_atom_site_U_iso_or_equiv
_atom_site_adp_type
_atom_site_occupancy
_atom_site_symmetry_multiplicity
_atom_site_calc_flag
Fe1 Fe 0.63106(3) 0.16128(2) 0.281762(17) 0.02305(9) Uani 1 1 d
Cl1 Cl 0.85202(5) 0.14037(5) 0.28827(4) 0.03666(15) Uani 1 1 d
Cl2 Cl 0.23034(5) -0.04862(5) 0.00342(3) 0.03183(13) Uani 1 1 d
O1 O 0.62179(14) 0.30415(13) 0.34767(9) 0.0328(4) Uani 1 1 d
N1 N 0.4962(2) 0.41533(17) 0.40099(12) 0.0337(4) Uani 1 1 d
N2 N 0.43381(15) 0.17456(14) 0.29055(10) 0.0222(3) Uani 1 1 d
N3 N 0.53434(16) 0.02691(14) 0.20648(10) 0.0238(4) Uani 1 1 d
N4 N 0.56346(16) 0.23727(15) 0.16660(10) 0.0264(4) Uani 1 1 d
N5 N 0.63748(16) 0.02423(15) 0.36302(10) 0.0271(4) Uani 1 1 d
N6 N 0.2169(3) 0.3661(2) 0.15484(17) 0.0647(7) Uani 1 1 d
C1 C 0.5136(2) 0.32768(18) 0.36181(12) 0.0281(4) Uani 1 1 d
C2 C 0.40074(18) 0.25447(17) 0.33348(11) 0.0233(4) Uani 1 1 d
C3 C 0.2775(2) 0.26277(18) 0.34716(12) 0.0274(4) Uani 1 1 d
H3 H 0.2550 0.3192 0.3780 0.033 Uiso 1 1 calc
C4 C 0.18746(19) 0.18581(19) 0.31440(13) 0.0305(5) Uani 1 1 d
H4 H 0.1020 0.1889 0.3230 0.037 Uiso 1 1 calc
C5 C 0.22193(19) 0.10517(19) 0.26954(13) 0.0289(5) Uani 1 1 d
H5 H 0.1607 0.0526 0.2467 0.035 Uiso 1 1 calc
C6 C 0.34868(18) 0.10174(17) 0.25801(11) 0.0229(4) Uani 1 1 d
C7 C 0.39583(19) 0.01570(18) 0.21069(12) 0.0268(4) Uani 1 1 d
H7A H 0.3837 -0.0541 0.2344 0.032 Uiso 1 1 calc
H7B H 0.3419 0.0164 0.1564 0.032 Uiso 1 1 calc
C8 C 0.5486(2) 0.05256(19) 0.12485(12) 0.0298(5) Uani 1 1 d
H8A H 0.4869 0.0092 0.0864 0.036 Uiso 1 1 calc
H8B H 0.6373 0.0343 0.1195 0.036 Uiso 1 1 calc
C9 C 0.5236(2) 0.16896(18) 0.10664(12) 0.0280(5) Uani 1 1 d
C10 C 0.4677(2) 0.2042(2) 0.03097(13) 0.0387(6) Uani 1 1 d
H10 H 0.4381 0.1547 -0.0103 0.046 Uiso 1 1 calc
C11 C 0.4558(3) 0.3122(2) 0.01670(15) 0.0444(7) Uani 1 1 d
H11 H 0.4205 0.3378 -0.0350 0.053 Uiso 1 1 calc
C12 C 0.4957(2) 0.3824(2) 0.07815(15) 0.0398(6) Uani 1 1 d
H12 H 0.4872 0.4569 0.0697 0.048 Uiso 1 1 calc
C13 C 0.5480(2) 0.34254(19) 0.15164(14) 0.0326(5) Uani 1 1 d
H13 H 0.5745 0.3911 0.1940 0.039 Uiso 1 1 calc
C14 C 0.6094(2) -0.06836(18) 0.23802(13) 0.0290(5) Uani 1 1 d
H14A H 0.6939 -0.0675 0.2225 0.035 Uiso 1 1 calc
H14B H 0.5621 -0.1330 0.2155 0.035 Uiso 1 1 calc
C15 C 0.63090(19) -0.07107(18) 0.32736(12) 0.0262(4) Uani 1 1 d
C16 C 0.6490(2) -0.16522(19) 0.36946(14) 0.0326(5) Uani 1 1 d
H16 H 0.6428 -0.2316 0.3429 0.039 Uiso 1 1 calc
C17 C 0.6765(2) -0.1609(2) 0.45134(15) 0.0393(6) Uani 1 1 d
H17 H 0.6920 -0.2243 0.4817 0.047 Uiso 1 1 calc
C18 C 0.6808(2) -0.0634(2) 0.48798(14) 0.0395(6) Uani 1 1 d
H18 H 0.6974 -0.0585 0.5439 0.047 Uiso 1 1 calc
C19 C 0.6606(2) 0.0269(2) 0.44189(13) 0.0340(5) Uani 1 1 d
H19 H 0.6633 0.0940 0.4673 0.041 Uiso 1 1 calc
C20 C 0.1757(3) 0.2940(2) 0.11908(16) 0.0464(6) Uani 1 1 d
C21 C 0.1238(3) 0.2025(3) 0.0730(2) 0.0699(10) Uani 1 1 d
H21A H 0.0714 0.2259 0.0221 0.105 Uiso 1 1 calc
H21B H 0.0696 0.1616 0.1014 0.105 Uiso 1 1 calc
H21C H 0.1950 0.1577 0.0640 0.105 Uiso 1 1 calc
H1 H 0.424(3) 0.422(3) 0.4218(17) 0.060(9) Uiso 1 1 d
H2 H 0.579(3) 0.466(3) 0.4238(19) 0.078(11) Uiso 1 1 d

loop_
_atom_site_aniso_label
_atom_site_aniso_U_11
_atom_site_aniso_U_22
_atom_site_aniso_U_33
_atom_site_aniso_U_23
_atom_site_aniso_U_13
_atom_site_aniso_U_12
Fe1 0.01957(14) 0.02326(16) 0.02608(16) 0.00120(12) 0.00445(11) -0.00188(11)
Cl1 0.0205(2) 0.0392(3) 0.0498(3) 0.0085(3) 0.0066(2) -0.0013(2)
Cl2 0.0330(3) 0.0333(3) 0.0306(3) 0.0061(2) 0.0100(2) 0.0037(2)
O1 0.0309(8) 0.0305(9) 0.0397(9) -0.0073(7) 0.0139(6) -0.0012(7)
N1 0.0345(10) 0.0307(11) 0.0367(11) -0.0118(9) 0.0099(8) -0.0029(9)
N2 0.0221(8) 0.0218(9) 0.0229(8) -0.0001(7) 0.0055(6) -0.0007(7)
N3 0.0264(8) 0.0239(9) 0.0228(8) 0.0002(7) 0.0096(6) 0.0007(7)
N4 0.0241(8) 0.0277(10) 0.0280(9) 0.0039(8) 0.0068(7) -0.0004(7)
N5 0.0275(9) 0.0273(10) 0.0271(9) 0.0009(8) 0.0075(7) -0.0001(7)
N6 0.0820(19) 0.0559(18) 0.0643(17) -0.0131(14) 0.0336(15) -0.0112(15)
C1 0.0292(10) 0.0281(12) 0.0264(10) -0.0012(9) 0.0048(8) 0.0004(9)
C2 0.0257(9) 0.0231(11) 0.0199(9) 0.0012(8) 0.0025(7) 0.0014(8)
C3 0.0289(10) 0.0276(12) 0.0255(10) 0.0000(9) 0.0056(8) 0.0051(9)
C4 0.0215(10) 0.0341(13) 0.0369(12) 0.0000(10) 0.0087(8) 0.0011(9)
C5 0.0219(9) 0.0319(13) 0.0320(11) -0.0005(9) 0.0041(8) -0.0057(9)
C6 0.0237(9) 0.0230(11) 0.0212(10) 0.0020(8) 0.0034(7) -0.0016(8)
C7 0.0270(10) 0.0273(11) 0.0266(10) -0.0047(9) 0.0068(8) -0.0045(9)
C8 0.0377(11) 0.0306(12) 0.0230(10) -0.0004(9) 0.0107(8) 0.0020(9)
C9 0.0276(10) 0.0322(12) 0.0264(10) 0.0039(9) 0.0108(8) 0.0020(9)
C10 0.0447(13) 0.0441(15) 0.0272(12) 0.0024(11) 0.0078(10) 0.0066(12)
C11 0.0465(14) 0.0543(18) 0.0329(13) 0.0175(12) 0.0098(10) 0.0115(13)
C12 0.0410(13) 0.0368(14) 0.0434(14) 0.0160(12) 0.0132(11) 0.0093(11)
C13 0.0309(11) 0.0293(12) 0.0390(12) 0.0060(10) 0.0104(9) 0.0016(9)
C14 0.0353(11) 0.0243(11) 0.0289(11) -0.0011(9) 0.0102(9) 0.0044(9)
C15 0.0235(9) 0.0273(12) 0.0291(11) 0.0031(9) 0.0083(8) 0.0018(8)
C16 0.0336(11) 0.0278(12) 0.0386(13) 0.0046(10) 0.0129(9) 0.0035(9)
C17 0.0429(13) 0.0374(14) 0.0388(13) 0.0121(11) 0.0114(10) 0.0044(11)
C18 0.0457(13) 0.0440(16) 0.0290(12) 0.0064(11) 0.0083(10) 0.0040(12)
C19 0.0381(12) 0.0335(13) 0.0300(12) -0.0003(10) 0.0066(9) -0.0007(10)
C20 0.0584(16) 0.0438(17) 0.0392(14) -0.0034(13) 0.0153(12) 0.0087(14)
C21 0.085(2) 0.054(2) 0.059(2) -0.0156(17) -0.0098(17) 0.0184(18)

loop_
_atom_type_symbol
_atom_type_description
_atom_type_scat_dispersion_real
_atom_type_scat_dispersion_imag
_atom_type_scat_source
C C 0.0033 0.0016 'International Tables Vol C Tables 4.2.6.8 and 6.1.1.4'
H H 0.0000 0.0000 'International Tables Vol C Tables 4.2.6.8 and 6.1.1.4'
N N 0.0061 0.0033 'International Tables Vol C Tables 4.2.6.8 and 6.1.1.4'
O O 0.0106 0.0060 'International Tables Vol C Tables 4.2.6.8 and 6.1.1.4'
Fe Fe 0.3463 0.8444 'International Tables Vol C Tables 4.2.6.8 and 6.1.1.4'
Cl Cl 0.1484 0.1585 'International Tables Vol C Tables 4.2.6.8 and 6.1.1.4'

loop_
_geom_angle_atom_site_label_1
_geom_angle_atom_site_label_2
_geom_angle_atom_site_label_3
_geom_angle
N2 Fe1 O1 74.74(7)
N2 Fe1 N4 84.32(7)
O1 Fe1 N4 94.46(7)
N2 Fe1 N5 84.84(7)
O1 Fe1 N5 108.06(7)
N4 Fe1 N5 151.37(7)
N2 Fe1 N3 76.76(7)
O1 Fe1 N3 150.97(6)
N4 Fe1 N3 77.28(7)
N5 Fe1 N3 74.47(7)
N2 Fe1 Cl1 173.00(5)
O1 Fe1 Cl1 103.34(5)
N4 Fe1 Cl1 102.59(6)
N5 Fe1 Cl1 89.44(6)
N3 Fe1 Cl1 105.61(5)
C1 O1 Fe1 116.79(14)
C1 N1 H1 120(2)
C1 N1 H2 119.0(18)
H1 N1 H2 118(3)
C6 N2 C2 121.31(17)
C6 N2 Fe1 120.13(14)
C2 N2 Fe1 118.44(13)
C14 N3 C7 111.15(16)
C14 N3 C8 111.71(16)
C7 N3 C8 111.80(16)
C14 N3 Fe1 104.78(13)
C7 N3 Fe1 111.82(12)
C8 N3 Fe1 105.22(13)
C9 N4 C13 118.18(19)
C9 N4 Fe1 114.39(15)
C13 N4 Fe1 127.17(15)
C19 N5 C15 118.3(2)
C19 N5 Fe1 127.21(16)
C15 N5 Fe1 114.10(13)
O1 C1 N1 121.9(2)
O1 C1 C2 118.98(19)
N1 C1 C2 119.14(19)
N2 C2 C3 121.54(19)
N2 C2 C1 110.81(17)
C3 C2 C1 127.65(19)
C2 C3 C4 117.8(2)
C2 C3 H3 121.1
C4 C3 H3 121.1
C5 C4 C3 120.12(19)
C5 C4 H4 119.9
C3 C4 H4 119.9
C4 C5 C6 118.98(19)
C4 C5 H5 120.5
C6 C5 H5 120.5
N2 C6 C5 120.20(19)
N2 C6 C7 117.00(17)
C5 C6 C7 122.78(19)
N3 C7 C6 113.88(17)
N3 C7 H7A 108.8
C6 C7 H7A 108.8
N3 C7 H7B 108.8
C6 C7 H7B 108.8
H7A C7 H7B 107.7
N3 C8 C9 111.03(17)
N3 C8 H8A 109.4
C9 C8 H8A 109.4
N3 C8 H8B 109.4
C9 C8 H8B 109.4
H8A C8 H8B 108.0
N4 C9 C10 121.7(2)
N4 C9 C8 116.51(19)
C10 C9 C8 121.8(2)
C11 C10 C9 119.1(2)
C11 C10 H10 120.4
C9 C10 H10 120.4
C12 C11 C10 119.3(2)
C12 C11 H11 120.3
C10 C11 H11 120.3
C13 C12 C11 118.7(2)
C13 C12 H12 120.6
C11 C12 H12 120.6
N4 C13 C12 123.0(2)
N4 C13 H13 118.5
C12 C13 H13 118.5
N3 C14 C15 110.26(17)
N3 C14 H14A 109.6
C15 C14 H14A 109.6
N3 C14 H14B 109.6
C15 C14 H14B 109.6
H14A C14 H14B 108.1
N5 C15 C16 122.2(2)
N5 C15 C14 115.59(18)
C16 C15 C14 122.1(2)
C15 C16 C17 118.8(2)
C15 C16 H16 120.6
C17 C16 H16 120.6
C18 C17 C16 119.1(2)
C18 C17 H17 120.5
C16 C17 H17 120.5
C17 C18 C19 118.7(2)
C17 C18 H18 120.7
C19 C18 H18 120.7
N5 C19 C18 123.0(2)
N5 C19 H19 118.5
C18 C19 H19 118.5
N6 C20 C21 179.5(4)
C20 C21 H21A 109.5
C20 C21 H21B 109.5
H21A C21 H21B 109.5
C20 C21 H21C 109.5
H21A C21 H21C 109.5
H21B C21 H21C 109.5

loop_
_geom_bond_atom_site_label_1
_geom_bond_atom_site_label_2
_geom_bond_distance
Fe1 N2 2.1339(16)
Fe1 O1 2.1443(16)
Fe1 N4 2.1913(18)
Fe1 N5 2.2195(19)
Fe1 N3 2.2430(18)
Fe1 Cl1 2.3328(6)
O1 C1 1.259(3)
N1 C1 1.329(3)
N1 H1 0.92(3)
N1 H2 1.09(4)
N2 C6 1.322(3)
N2 C2 1.343(3)
N3 C14 1.476(3)
N3 C7 1.491(3)
N3 C8 1.494(3)
N4 C9 1.345(3)
N4 C13 1.352(3)
N5 C19 1.338(3)
N5 C15 1.344(3)
N6 C20 1.132(4)
C1 C2 1.504(3)
C2 C3 1.380(3)
C3 C4 1.391(3)
C3 H3 0.9500
C4 C5 1.376(3)
C4 H4 0.9500
C5 C6 1.400(3)
C5 H5 0.9500
C6 C7 1.508(3)
C7 H7A 0.9900
C7 H7B 0.9900
C8 C9 1.509(3)
C8 H8A 0.9900
C8 H8B 0.9900
C9 C10 1.391(3)
C10 C11 1.381(4)
C10 H10 0.9500
C11 C12 1.378(4)
C11 H11 0.9500
C12 C13 1.370(3)
C12 H12 0.9500
C13 H13 0.9500
C14 C15 1.519(3)
C14 H14A 0.9900
C14 H14B 0.9900
C15 C16 1.383(3)
C16 C17 1.389(3)
C16 H16 0.9500
C17 C18 1.378(4)
C17 H17 0.9500
C18 C19 1.379(3)
C18 H18 0.9500
C19 H19 0.9500
C20 C21 1.441(4)
C21 H21A 0.9800
C21 H21B 0.9800
C21 H21C 0.9800

loop_
_geom_torsion_atom_site_label_1
_geom_torsion_atom_site_label_2
_geom_torsion_atom_site_label_3
_geom_torsion_atom_site_label_4
_geom_torsion
N2 Fe1 O1 C1 1.34(15)
N4 Fe1 O1 C1 84.21(16)
N5 Fe1 O1 C1 -77.88(17)
N3 Fe1 O1 C1 12.5(2)
Cl1 Fe1 O1 C1 -171.71(15)
O1 Fe1 N2 C6 179.88(16)
N4 Fe1 N2 C6 83.67(16)
N5 Fe1 N2 C6 -69.80(15)
N3 Fe1 N2 C6 5.43(15)
Cl1 Fe1 N2 C6 -105.2(4)
O1 Fe1 N2 C2 -3.96(14)
N4 Fe1 N2 C2 -100.17(15)
N5 Fe1 N2 C2 106.36(15)
N3 Fe1 N2 C2 -178.41(16)
Cl1 Fe1 N2 C2 71.0(5)
N2 Fe1 N3 C14 -125.88(13)
O1 Fe1 N3 C14 -136.97(14)
N4 Fe1 N3 C14 147.05(13)
N5 Fe1 N3 C14 -37.63(12)
Cl1 Fe1 N3 C14 47.31(12)
N2 Fe1 N3 C7 -5.38(13)
O1 Fe1 N3 C7 -16.5(2)
N4 Fe1 N3 C7 -92.45(14)
N5 Fe1 N3 C7 82.88(14)
Cl1 Fe1 N3 C7 167.82(12)
N2 Fe1 N3 C8 116.19(14)
O1 Fe1 N3 C8 105.10(16)
N4 Fe1 N3 C8 29.12(12)
N5 Fe1 N3 C8 -155.55(13)
Cl1 Fe1 N3 C8 -70.61(13)
N2 Fe1 N4 C9 -89.95(14)
O1 Fe1 N4 C9 -164.10(14)
N5 Fe1 N4 C9 -21.7(2)
N3 Fe1 N4 C9 -12.28(13)
Cl1 Fe1 N4 C9 91.15(14)
N2 Fe1 N4 C13 84.02(18)
O1 Fe1 N4 C13 9.86(18)
N5 Fe1 N4 C13 152.25(16)
N3 Fe1 N4 C13 161.68(18)
Cl1 Fe1 N4 C13 -94.89(17)
N2 Fe1 N5 C19 -85.88(19)
O1 Fe1 N5 C19 -13.78(19)
N4 Fe1 N5 C19 -153.99(17)
N3 Fe1 N5 C19 -163.54(19)
Cl1 Fe1 N5 C19 90.08(18)
N2 Fe1 N5 C15 101.82(15)
O1 Fe1 N5 C15 173.92(13)
N4 Fe1 N5 C15 33.7(2)
N3 Fe1 N5 C15 24.16(13)
Cl1 Fe1 N5 C15 -82.22(14)
Fe1 O1 C1 N1 -178.83(17)
Fe1 O1 C1 C2 1.1(3)
C6 N2 C2 C3 1.6(3)
Fe1 N2 C2 C3 -174.51(15)
C6 N2 C2 C1 -178.41(18)
Fe1 N2 C2 C1 5.5(2)
O1 C1 C2 N2 -4.3(3)
N1 C1 C2 N2 175.64(19)
O1 C1 C2 C3 175.7(2)
N1 C1 C2 C3 -4.4(3)
N2 C2 C3 C4 -0.5(3)
C1 C2 C3 C4 179.5(2)
C2 C3 C4 C5 -0.5(3)
C3 C4 C5 C6 0.4(3)
C2 N2 C6 C5 -1.6(3)
Fe1 N2 C6 C5 174.40(15)
C2 N2 C6 C7 179.75(18)
Fe1 N2 C6 C7 -4.2(2)
C4 C5 C6 N2 0.6(3)
C4 C5 C6 C7 179.2(2)
C14 N3 C7 C6 121.84(19)
C8 N3 C7 C6 -112.6(2)
Fe1 N3 C7 C6 5.1(2)
N2 C6 C7 N3 -1.0(3)
C5 C6 C7 N3 -179.54(18)
C14 N3 C8 C9 -155.44(17)
C7 N3 C8 C9 79.3(2)
Fe1 N3 C8 C9 -42.31(19)
C13 N4 C9 C10 0.0(3)
Fe1 N4 C9 C10 174.52(16)
C13 N4 C9 C8 177.04(18)
Fe1 N4 C9 C8 -8.4(2)
N3 C8 C9 N4 35.8(3)
N3 C8 C9 C10 -147.1(2)
N4 C9 C10 C11 1.6(3)
C8 C9 C10 C11 -175.3(2)
C9 C10 C11 C12 -2.0(4)
C10 C11 C12 C13 0.9(4)
C9 N4 C13 C12 -1.1(3)
Fe1 N4 C13 C12 -174.90(16)
C11 C12 C13 N4 0.7(4)
C7 N3 C14 C15 -73.6(2)
C8 N3 C14 C15 160.75(17)
Fe1 N3 C14 C15 47.33(18)
C19 N5 C15 C16 -0.9(3)
Fe1 N5 C15 C16 172.10(16)
C19 N5 C15 C14 -177.83(19)
Fe1 N5 C15 C14 -4.8(2)
N3 C14 C15 N5 -29.9(2)
N3 C14 C15 C16 153.17(19)
N5 C15 C16 C17 -0.8(3)
C14 C15 C16 C17 175.9(2)
C15 C16 C17 C18 2.0(4)
C16 C17 C18 C19 -1.5(4)
C15 N5 C19 C18 1.5(3)
Fe1 N5 C19 C18 -170.53(17)
C17 C18 C19 N5 -0.3(4)
